data_8105268
loop_
_publ_author_name
'Liu, Gui-Jie'
'Zhu, Meng-En'
'Hou, Jin-Rui'
'Cai, Bin'

_publ_section_title
;
 The crystal structure of 4-(trifluoromethyl)nicotinic acid, C7H4F3NO2
;
_journal_issue 3
_journal_name_full 'Zeitschrift f\"ur Kristallographie - New Crystal Structures'
_journal_page_first 725
_journal_page_last 726
_journal_paper_doi 10.1515/ncrs-2019-0921
_journal_volume 235
_journal_year 2020
_chemical_formula_moiety 'C7 H4 F3 N O2'
_chemical_formula_sum 'C7 H4 F3 N O2'
_chemical_formula_weight 191.11
_space_group_crystal_system monoclinic
_space_group_IT_number 14
_space_group_name_Hall '-P 2ybc'
_space_group_name_H-M_alt 'P 1 21/c 1'
_atom_sites_solution_hydrogens mixed
_cell_angle_alpha 90
_cell_angle_beta 100.941(5)
_cell_angle_gamma 90
_cell_formula_units_Z 4
_cell_length_a 6.4488(11)
_cell_length_b 14.922(2)
_cell_length_c 7.7868(12)
_cell_measurement_reflns_used 2543
_cell_measurement_temperature 150(2)
_cell_measurement_theta_max 26.33
_cell_measurement_theta_min 2.99
_cell_volume 735.7(2)
_computing_cell_refinement 'SAINT v8.37A (Bruker, 2015) [1]'
_computing_data_collection 'Bruker APEX-II'
_computing_data_reduction 'SAINT v8.37A (Bruker, 2015) [1]'
_computing_molecular_graphics 'Olex2 (Dolomanov et al., 2009) [4]'
_computing_publication_material 'Olex2 (Dolomanov et al., 2009)  [4]'
_computing_structure_refinement 'ShelXL (Sheldrick, 2015)  [3]'
_computing_structure_solution 'SHELXT 2018/2 (Sheldrick, 2018) [2]'
_diffrn_ambient_temperature 150.0
_diffrn_measured_fraction_theta_full 0.998
_diffrn_measured_fraction_theta_max 0.998
_diffrn_measurement_device 'Bruker APEX-II diffractometer'
_diffrn_measurement_device_type 'Bruker APEX-II CCD'
_diffrn_measurement_method '\f and \w scans'
_diffrn_radiation_type MoK\a
_diffrn_radiation_wavelength 0.71073
_diffrn_reflns_av_R_equivalents 0.0602
_diffrn_reflns_av_unetI/netI 0.0338
_diffrn_reflns_Laue_measured_fraction_full 0.998
_diffrn_reflns_Laue_measured_fraction_max 0.998
_diffrn_reflns_limit_h_max 7
_diffrn_reflns_limit_h_min -7
_diffrn_reflns_limit_k_max 17
_diffrn_reflns_limit_k_min -17
_diffrn_reflns_limit_l_max 9
_diffrn_reflns_limit_l_min -9
_diffrn_reflns_number 8642
_diffrn_reflns_point_group_measured_fraction_full 0.998
_diffrn_reflns_point_group_measured_fraction_max 0.998
_diffrn_reflns_theta_full 25.193
_diffrn_reflns_theta_max 25.193
_diffrn_reflns_theta_min 2.730
_diffrn_standards_number 0
_exptl_absorpt_coefficient_mu 0.175
_exptl_absorpt_correction_T_max 0.7454
_exptl_absorpt_correction_T_min 0.6776
_exptl_absorpt_correction_type multi-scan
_exptl_absorpt_process_details
;
SADABS-2016/2 (Bruker,2016/2) was used for absorption correction.
wR2(int) was 0.0733 before and 0.0590 after correction.
The Ratio of minimum to maximum transmission is 0.9090.
The \l/2 correction factor is Not present.
;
_exptl_crystal_colour colourless
_exptl_crystal_density_diffrn 1.725
_exptl_crystal_description block
_exptl_crystal_F_000 384
_exptl_crystal_size_max 0.25
_exptl_crystal_size_mid 0.2
_exptl_crystal_size_min 0.1
_refine_diff_density_max 0.231
_refine_diff_density_min -0.280
_refine_diff_density_rms 0.076
_refine_ls_extinction_coef 0.034(5)
_refine_ls_extinction_expression Fc^*^=kFc[1+0.001xFc^2^\l^3^/sin(2\q)]^-1/4^
_refine_ls_extinction_method 'SHELXL-2018/3 (Sheldrick 2018)'
_refine_ls_goodness_of_fit_ref 1.058
_refine_ls_hydrogen_treatment mixed
_refine_ls_matrix_type full
_refine_ls_number_parameters 123
_refine_ls_number_reflns 1325
_refine_ls_number_restraints 0
_refine_ls_restrained_S_all 1.058
_refine_ls_R_factor_all 0.0668
_refine_ls_R_factor_gt 0.0431
_refine_ls_shift/su_max 0.000
_refine_ls_shift/su_mean 0.000
_refine_ls_structure_factor_coef Fsqd
_refine_ls_weighting_details 'w=1/[\s^2^(Fo^2^)+(0.0690P)^2^+0.0821P] where P=(Fo^2^+2Fc^2^)/3'
_refine_ls_weighting_scheme calc
_refine_ls_wR_factor_gt 0.1051
_refine_ls_wR_factor_ref 0.1158
_reflns_Friedel_coverage 0.000
_reflns_Friedel_fraction_full .
_reflns_Friedel_fraction_max .
_reflns_number_gt 968
_reflns_number_total 1327
_reflns_threshold_expression 'I > 2\s(I)'
_cod_data_source_file suppl_ncrs-2019-0921_suppl.cif
_cod_data_source_block 1
_cod_original_sg_symbol_H-M 'P 21/c'
_cod_database_code 8105268
_shelx_space_group_comment
;
The symmetry employed for this shelxl refinement is uniquely defined
by the following loop, which should always be used as a source of
symmetry information in preference to the above space-group names.
They are only intended as comments.
;
_shelx_estimated_absorpt_t_max 0.983
_shelx_estimated_absorpt_t_min 0.958
_olex2_refinement_description
;
1. Fixed Uiso
 At 1.2 times of:
  All C(H) groups
2.a Aromatic/amide H refined with riding coordinates:
 C4(H4), C5(H5), C6(H6)
;

loop_
_space_group_symop_operation_xyz
'x, y, z'
'-x, y+1/2, -z+1/2'
'-x, -y, -z'
'x, -y-1/2, z-1/2'

loop_
_atom_site_label
_atom_site_type_symbol
_atom_site_fract_x
_atom_site_fract_y
_atom_site_fract_z
_atom_site_U_iso_or_equiv
_atom_site_adp_type
_atom_site_occupancy
_atom_site_site_symmetry_order
_atom_site_calc_flag
_atom_site_refinement_flags_posn
_atom_site_refinement_flags_adp
_atom_site_refinement_flags_occupancy
_atom_site_disorder_assembly
_atom_site_disorder_group
C1 C 0.2564(3) 0.24552(14) 0.6831(3) 0.0226(5) Uani 1 1 d . . . . .
C2 C 0.4344(3) 0.30516(14) 0.7697(3) 0.0212(5) Uani 1 1 d . . . . .
C3 C 0.4464(3) 0.39823(14) 0.7541(3) 0.0237(5) Uani 1 1 d . . . . .
C4 C 0.6210(4) 0.44297(15) 0.8461(3) 0.0281(6) Uani 1 1 d . . . . .
H4 H 0.633039 0.506139 0.836468 0.034 Uiso 1 1 calc R . . . .
C5 C 0.7774(4) 0.39415(15) 0.9522(3) 0.0282(6) Uani 1 1 d . . . . .
H5 H 0.896206 0.425157 1.015853 0.034 Uiso 1 1 calc R . . . .
C6 C 0.6021(3) 0.26272(14) 0.8778(3) 0.0237(5) Uani 1 1 d . . . . .
H6 H 0.597746 0.199304 0.887286 0.028 Uiso 1 1 calc R . . . .
C7 C 0.2776(4) 0.45240(15) 0.6375(3) 0.0307(6) Uani 1 1 d . . . . .
F1 F 0.1061(2) 0.46464(9) 0.70817(18) 0.0385(4) Uani 1 1 d . . . . .
F2 F 0.3486(2) 0.53504(8) 0.6096(2) 0.0458(5) Uani 1 1 d . . . . .
F3 F 0.2174(2) 0.41500(9) 0.48051(17) 0.0383(4) Uani 1 1 d . . . . .
N1 N 0.7683(3) 0.30548(12) 0.9687(2) 0.0264(5) Uani 1 1 d . . . . .
O1 O 0.0700(3) 0.28262(11) 0.6696(2) 0.0339(5) Uani 1 1 d . . . . .
O2 O 0.2894(3) 0.17027(10) 0.6368(2) 0.0307(4) Uani 1 1 d . . . . .
H1 H -0.031(6) 0.249(2) 0.597(5) 0.091(12) Uiso 1 1 d . . . . .

loop_
_atom_site_aniso_label
_atom_site_aniso_U_11
_atom_site_aniso_U_22
_atom_site_aniso_U_33
_atom_site_aniso_U_23
_atom_site_aniso_U_13
_atom_site_aniso_U_12
C1 0.0221(12) 0.0239(11) 0.0207(11) 0.0034(10) 0.0015(9) 0.0003(9)
C2 0.0212(12) 0.0234(11) 0.0187(10) 0.0014(9) 0.0027(9) 0.0014(9)
C3 0.0226(12) 0.0234(11) 0.0249(11) 0.0004(9) 0.0043(9) 0.0021(9)
C4 0.0289(13) 0.0218(11) 0.0328(12) -0.0013(10) 0.0039(10) -0.0035(9)
C5 0.0204(12) 0.0290(13) 0.0330(13) -0.0045(10) -0.0007(10) -0.0030(9)
C6 0.0207(11) 0.0209(11) 0.0291(11) 0.0002(9) 0.0036(9) -0.0001(9)
C7 0.0301(14) 0.0244(12) 0.0352(13) 0.0023(10) 0.0002(11) 0.0015(9)
F1 0.0270(8) 0.0356(8) 0.0510(9) -0.0031(6) 0.0021(7) 0.0114(6)
F2 0.0453(10) 0.0243(8) 0.0620(10) 0.0137(7) -0.0048(8) 0.0021(6)
F3 0.0398(9) 0.0414(9) 0.0280(8) 0.0031(6) -0.0081(6) 0.0056(6)
N1 0.0192(10) 0.0303(11) 0.0277(10) -0.0013(8) -0.0003(8) -0.0002(8)
O1 0.0187(9) 0.0343(9) 0.0450(10) -0.0095(8) -0.0036(7) 0.0007(7)
O2 0.0297(9) 0.0225(9) 0.0372(9) -0.0036(7) -0.0006(7) -0.0010(7)

loop_
_atom_type_symbol
_atom_type_description
_atom_type_scat_dispersion_real
_atom_type_scat_dispersion_imag
_atom_type_scat_source
C C 0.0033 0.0016 'International Tables Vol C Tables 4.2.6.8 and 6.1.1.4'
H H 0.0000 0.0000 'International Tables Vol C Tables 4.2.6.8 and 6.1.1.4'
F F 0.0171 0.0103 'International Tables Vol C Tables 4.2.6.8 and 6.1.1.4'
O O 0.0106 0.0060 'International Tables Vol C Tables 4.2.6.8 and 6.1.1.4'
N N 0.0061 0.0033 'International Tables Vol C Tables 4.2.6.8 and 6.1.1.4'

loop_
_geom_angle_atom_site_label_1
_geom_angle_atom_site_label_2
_geom_angle_atom_site_label_3
_geom_angle
_geom_angle_site_symmetry_1
_geom_angle_site_symmetry_3
O1 C1 C2 113.33(18) . .
O2 C1 C2 121.25(19) . .
O2 C1 O1 125.4(2) . .
C3 C2 C1 126.75(18) . .
C6 C2 C1 116.16(18) . .
C6 C2 C3 117.09(19) . .
C2 C3 C7 122.52(19) . .
C4 C3 C2 119.1(2) . .
C4 C3 C7 118.32(19) . .
C3 C4 H4 120.5 . .
C5 C4 C3 118.9(2) . .
C5 C4 H4 120.5 . .
C4 C5 H5 118.7 . .
N1 C5 C4 122.7(2) . .
N1 C5 H5 118.7 . .
C2 C6 H6 118.0 . .
N1 C6 C2 124.0(2) . .
N1 C6 H6 118.0 . .
F1 C7 C3 112.53(18) . .
F1 C7 F2 105.89(18) . .
F2 C7 C3 110.99(19) . .
F3 C7 C3 112.21(18) . .
F3 C7 F1 108.33(19) . .
F3 C7 F2 106.51(19) . .
C6 N1 C5 118.11(19) . .
C1 O1 H1 110(2) . .

loop_
_geom_bond_atom_site_label_1
_geom_bond_atom_site_label_2
_geom_bond_distance
_geom_bond_site_symmetry_2
C1 C2 1.507(3) .
C1 O1 1.309(3) .
C1 O2 1.210(2) .
C2 C3 1.397(3) .
C2 C6 1.391(3) .
C3 C4 1.385(3) .
C3 C7 1.512(3) .
C4 H4 0.9500 .
C4 C5 1.384(3) .
C5 H5 0.9500 .
C5 N1 1.332(3) .
C6 H6 0.9500 .
C6 N1 1.330(3) .
C7 F1 1.338(3) .
C7 F2 1.347(3) .
C7 F3 1.333(3) .
O1 H1 0.93(4) .
